data_7049493
loop_
_publ_author_name
'Bartholome, Tyler A.'
'Bluer, Kristen R.'
'Martin, Caleb D.'

_publ_section_title
;
 Successive carbene insertion into 9-phenyl-9-borafluorene.
;
_journal_issue 19
_journal_name_full 'Dalton transactions (Cambridge, England : 2003)'
_journal_page_first 6319
_journal_page_last 6322
_journal_paper_doi 10.1039/c9dt01032g
_journal_volume 48
_journal_year 2019
_chemical_formula_moiety 'C26 H33 B Si2'
_chemical_formula_sum 'C26 H33 B Si2'
_chemical_formula_weight 412.51
_chemical_properties_physical Air-sensitive
_space_group_crystal_system monoclinic
_space_group_IT_number 15
_space_group_name_Hall '-I 2ya'
_space_group_name_H-M_alt 'I 1 2/a 1'
_symmetry_space_group_name_Hall '-I 2ya'
_symmetry_space_group_name_H-M 'I 1 2/a 1'
_atom_sites_solution_hydrogens geom
_audit_creation_method SHELXL-2013
_audit_update_record
;
2019-03-06 deposited with the CCDC.    2019-03-27 downloaded from the CCDC.
;
_cell_angle_alpha 90
_cell_angle_beta 103.693(10)
_cell_angle_gamma 90
_cell_formula_units_Z 8
_cell_length_a 17.718(4)
_cell_length_b 10.3253(17)
_cell_length_c 28.130(7)
_cell_measurement_reflns_used 9911
_cell_measurement_temperature 150(2)
_cell_measurement_theta_max 26.09
_cell_measurement_theta_min 2.30
_cell_volume 4999.9(19)
_computing_structure_refinement 'SHELXL-2013 (Sheldrick, 2013)'
_diffrn_ambient_temperature 150(2)
_diffrn_measured_fraction_theta_full 0.999
_diffrn_measured_fraction_theta_max 0.999
_diffrn_measurement_device_type 'Bruker APEX-II CCD'
_diffrn_measurement_method '\f and \w scans'
_diffrn_radiation_type MoK\a
_diffrn_radiation_wavelength 0.71073
_diffrn_reflns_av_R_equivalents 0.0623
_diffrn_reflns_av_unetI/netI 0.0214
_diffrn_reflns_limit_h_max 21
_diffrn_reflns_limit_h_min -21
_diffrn_reflns_limit_k_max 12
_diffrn_reflns_limit_k_min -12
_diffrn_reflns_limit_l_max 33
_diffrn_reflns_limit_l_min -33
_diffrn_reflns_number 93120
_diffrn_reflns_theta_full 25.242
_diffrn_reflns_theta_max 25.036
_diffrn_reflns_theta_min 2.300
_exptl_absorpt_coefficient_mu 0.151
_exptl_absorpt_correction_T_max 1.000
_exptl_absorpt_correction_T_min 0.958
_exptl_absorpt_correction_type multi-scan
_exptl_absorpt_process_details sadabs
_exptl_crystal_colour colourless
_exptl_crystal_density_diffrn 1.096
_exptl_crystal_description blocklike
_exptl_crystal_F_000 1776
_exptl_crystal_size_max 0.500
_exptl_crystal_size_mid 0.330
_exptl_crystal_size_min 0.181
_refine_diff_density_max 0.314
_refine_diff_density_min -0.187
_refine_diff_density_rms 0.047
_refine_ls_extinction_method none
_refine_ls_goodness_of_fit_ref 1.056
_refine_ls_hydrogen_treatment constr
_refine_ls_matrix_type full
_refine_ls_number_parameters 263
_refine_ls_number_reflns 4431
_refine_ls_number_restraints 0
_refine_ls_restrained_S_all 1.056
_refine_ls_R_factor_all 0.0551
_refine_ls_R_factor_gt 0.0406
_refine_ls_shift/su_max 0.043
_refine_ls_shift/su_mean 0.004
_refine_ls_structure_factor_coef Fsqd
_refine_ls_weighting_details 'w=1/[\s^2^(Fo^2^)+(0.0497P)^2^+4.9407P] where P=(Fo^2^+2Fc^2^)/3'
_refine_ls_weighting_scheme calc
_refine_ls_wR_factor_gt 0.0984
_refine_ls_wR_factor_ref 0.1066
_reflns_Friedel_coverage 0.000
_reflns_number_gt 3629
_reflns_number_total 4431
_reflns_threshold_expression 'I > 2\s(I)'
_cod_data_source_file c9dt01032g2.cif
_cod_data_source_block 4
_cod_depositor_comments 'Adding full bibliography for 7049492--7049493.cif.'
_cod_original_cell_volume 4999.8(18)
_cod_database_code 7049493
_shelx_space_group_comment
;
The symmetry employed for this shelxl refinement is uniquely defined
by the following loop, which should always be used as a source of
symmetry information in preference to the above space-group names.
They are only intended as comments.
;
_shelx_estimated_absorpt_t_min 0.928
_shelx_estimated_absorpt_t_max 0.973
_shelxl_version_number 2013-4

loop_
_space_group_symop_operation_xyz
'x, y, z'
'-x+1/2, y, -z'
'x+1/2, y+1/2, z+1/2'
'-x+1, y+1/2, -z+1/2'
'-x, -y, -z'
'x-1/2, -y, z'
'-x+1/2, -y+1/2, -z+1/2'
'x, -y+1/2, z+1/2'

loop_
_atom_site_label
_atom_site_type_symbol
_atom_site_fract_x
_atom_site_fract_y
_atom_site_fract_z
_atom_site_U_iso_or_equiv
_atom_site_adp_type
_atom_site_occupancy
_atom_site_site_symmetry_order
_atom_site_calc_flag
_atom_site_refinement_flags_posn
_atom_site_refinement_flags_adp
Si1 Si 0.14711(3) 0.62913(5) 0.15146(2) 0.03303(16) Uani 1 1 d . .
Si2 Si -0.05348(3) 0.17534(5) 0.09564(2) 0.02924(15) Uani 1 1 d . .
B1 B 0.03471(11) 0.41476(19) 0.10226(7) 0.0232(4) Uani 1 1 d . .
C13 C 0.10627(10) 0.19618(16) 0.09317(6) 0.0250(4) Uani 1 1 d . .
C1 C 0.11090(10) 0.45703(16) 0.14136(6) 0.0240(4) Uani 1 1 d . .
H1 H 0.1525 0.4159 0.1279 0.029 Uiso 1 1 calc R U
C7 C 0.13147(10) 0.23951(18) 0.18414(6) 0.0288(4) Uani 1 1 d . .
C8 C 0.15259(10) 0.18108(16) 0.14078(7) 0.0276(4) Uani 1 1 d . .
C14 C 0.03174(10) 0.27311(16) 0.08187(6) 0.0231(4) Uani 1 1 d . .
H10 H 0.0184 0.2834 0.0455 0.028 Uiso 1 1 calc R U
C9 C 0.21965(11) 0.10406(18) 0.14809(8) 0.0389(5) Uani 1 1 d . .
H6 H 0.2510 0.0932 0.1803 0.047 Uiso 1 1 calc R U
C2 C 0.11089(10) 0.37104(17) 0.18535(6) 0.0265(4) Uani 1 1 d . .
C12 C 0.12923(11) 0.13235(17) 0.05486(7) 0.0331(4) Uani 1 1 d . .
H9 H 0.0982 0.1408 0.0225 0.040 Uiso 1 1 calc R U
C10 C 0.24097(12) 0.04368(19) 0.10942(9) 0.0458(6) Uani 1 1 d . .
H7 H 0.2869 -0.0073 0.1151 0.055 Uiso 1 1 calc R U
C11 C 0.19590(13) 0.05741(19) 0.06289(9) 0.0436(5) Uani 1 1 d . .
H8 H 0.2103 0.0157 0.0362 0.052 Uiso 1 1 calc R U
C3 C 0.08813(11) 0.4173(2) 0.22642(7) 0.0366(5) Uani 1 1 d . .
H2 H 0.0724 0.5050 0.2273 0.044 Uiso 1 1 calc R U
C6 C 0.13224(13) 0.1616(2) 0.22484(7) 0.0419(5) Uani 1 1 d . .
H5 H 0.1480 0.0737 0.2246 0.050 Uiso 1 1 calc R U
C4 C 0.08813(14) 0.3371(2) 0.26606(7) 0.0507(6) Uani 1 1 d . .
H3 H 0.0725 0.3702 0.2938 0.061 Uiso 1 1 calc R U
C5 C 0.11076(15) 0.2093(2) 0.26522(8) 0.0534(6) Uani 1 1 d . .
H4 H 0.1114 0.1547 0.2925 0.064 Uiso 1 1 calc R U
C17 C -0.13849(11) 0.59598(19) 0.01863(7) 0.0339(4) Uani 1 1 d . .
H12 H -0.1625 0.6017 -0.0153 0.041 Uiso 1 1 calc R U
C16 C -0.07573(10) 0.51455(17) 0.03465(6) 0.0286(4) Uani 1 1 d . .
H11 H -0.0581 0.4632 0.0114 0.034 Uiso 1 1 calc R U
C19 C -0.13114(11) 0.66071(19) 0.10102(7) 0.0378(5) Uani 1 1 d . .
H14 H -0.1506 0.7096 0.1241 0.045 Uiso 1 1 calc R U
C15 C -0.03731(10) 0.50560(16) 0.08430(6) 0.0243(4) Uani 1 1 d . .
C18 C -0.16641(11) 0.66916(19) 0.05195(7) 0.0351(5) Uani 1 1 d . .
H13 H -0.2097 0.7249 0.0410 0.042 Uiso 1 1 calc R U
C20 C -0.06713(11) 0.58084(19) 0.11676(7) 0.0339(4) Uani 1 1 d . .
H15 H -0.0429 0.5773 0.1507 0.041 Uiso 1 1 calc R U
C21 C 0.14387(18) 0.6949(2) 0.08945(9) 0.0653(8) Uani 1 1 d . .
H16 H 0.0898 0.6994 0.0706 0.098 Uiso 1 1 calc R U
H18 H 0.1734 0.6380 0.0726 0.098 Uiso 1 1 calc R U
H17 H 0.1667 0.7818 0.0924 0.098 Uiso 1 1 calc R U
C22 C 0.09591(15) 0.7473(2) 0.18319(9) 0.0557(6) Uani 1 1 d . .
H21 H 0.0966 0.7154 0.2161 0.084 Uiso 1 1 calc R U
H19 H 0.0420 0.7571 0.1645 0.084 Uiso 1 1 calc R U
H20 H 0.1223 0.8313 0.1856 0.084 Uiso 1 1 calc R U
C23 C 0.24881(13) 0.6184(2) 0.18880(11) 0.0644(7) Uani 1 1 d . .
H23 H 0.2488 0.5836 0.2212 0.097 Uiso 1 1 calc R U
H22 H 0.2722 0.7049 0.1923 0.097 Uiso 1 1 calc R U
H24 H 0.2789 0.5611 0.1725 0.097 Uiso 1 1 calc R U
C24 C -0.14386(13) 0.2149(3) 0.04930(10) 0.0665(8) Uani 1 1 d . .
H27 H -0.1858 0.1577 0.0537 0.100 Uiso 1 1 calc R U
H26 H -0.1353 0.2027 0.0164 0.100 Uiso 1 1 calc R U
H25 H -0.1582 0.3052 0.0533 0.100 Uiso 1 1 calc R U
C25 C -0.07013(14) 0.2061(3) 0.15729(9) 0.0620(7) Uani 1 1 d . .
H30 H -0.0229 0.1853 0.1822 0.093 Uiso 1 1 calc R U
H29 H -0.1130 0.1517 0.1622 0.093 Uiso 1 1 calc R U
H28 H -0.0833 0.2975 0.1601 0.093 Uiso 1 1 calc R U
C26 C -0.03124(16) 0.0009(2) 0.09008(12) 0.0702(8) Uani 1 1 d . .
H33 H 0.0163 -0.0214 0.1145 0.105 Uiso 1 1 calc R U
H31 H -0.0239 -0.0163 0.0572 0.105 Uiso 1 1 calc R U
H32 H -0.0744 -0.0516 0.0956 0.105 Uiso 1 1 calc R U

loop_
_atom_site_aniso_label
_atom_site_aniso_U_11
_atom_site_aniso_U_22
_atom_site_aniso_U_33
_atom_site_aniso_U_23
_atom_site_aniso_U_13
_atom_site_aniso_U_12
Si1 0.0339(3) 0.0240(3) 0.0381(3) -0.0034(2) 0.0024(2) -0.0048(2)
Si2 0.0242(3) 0.0291(3) 0.0327(3) 0.0042(2) 0.0033(2) -0.0063(2)
B1 0.0248(10) 0.0259(10) 0.0210(9) 0.0040(8) 0.0092(8) -0.0016(8)
C13 0.0248(9) 0.0180(8) 0.0346(10) 0.0021(7) 0.0117(8) -0.0030(7)
C1 0.0218(9) 0.0224(9) 0.0274(9) 0.0002(7) 0.0048(7) 0.0011(7)
C7 0.0221(9) 0.0316(10) 0.0286(9) 0.0054(8) -0.0019(7) -0.0041(8)
C8 0.0230(9) 0.0190(8) 0.0405(10) 0.0043(7) 0.0071(8) -0.0028(7)
C14 0.0228(9) 0.0251(9) 0.0211(8) 0.0013(7) 0.0046(7) -0.0021(7)
C9 0.0258(10) 0.0274(10) 0.0598(13) 0.0091(9) 0.0030(9) -0.0001(8)
C2 0.0184(9) 0.0338(10) 0.0245(9) -0.0008(7) -0.0002(7) -0.0044(7)
C12 0.0386(11) 0.0222(9) 0.0430(11) -0.0014(8) 0.0189(9) -0.0025(8)
C10 0.0314(11) 0.0252(10) 0.0862(17) 0.0018(11) 0.0246(12) 0.0068(9)
C11 0.0471(13) 0.0261(10) 0.0678(15) -0.0042(10) 0.0337(12) 0.0006(9)
C3 0.0339(11) 0.0439(12) 0.0300(10) -0.0064(9) 0.0037(8) -0.0074(9)
C6 0.0470(13) 0.0385(11) 0.0339(11) 0.0096(9) -0.0029(9) -0.0069(10)
C4 0.0571(15) 0.0703(17) 0.0257(11) -0.0074(10) 0.0119(10) -0.0193(13)
C5 0.0713(17) 0.0564(15) 0.0289(11) 0.0095(10) 0.0046(11) -0.0196(13)
C17 0.0323(11) 0.0376(11) 0.0282(10) 0.0050(8) 0.0001(8) 0.0039(9)
C16 0.0288(10) 0.0300(10) 0.0282(9) 0.0016(7) 0.0089(8) 0.0019(8)
C19 0.0341(11) 0.0408(11) 0.0368(11) -0.0097(9) 0.0051(9) 0.0116(9)
C15 0.0216(9) 0.0234(9) 0.0272(9) -0.0003(7) 0.0041(7) -0.0021(7)
C18 0.0282(10) 0.0324(10) 0.0406(11) 0.0006(8) 0.0002(8) 0.0090(8)
C20 0.0330(11) 0.0382(11) 0.0265(9) -0.0047(8) -0.0009(8) 0.0088(9)
C21 0.104(2) 0.0381(13) 0.0546(15) 0.0021(11) 0.0202(14) -0.0278(14)
C22 0.0600(16) 0.0334(12) 0.0701(16) -0.0154(11) 0.0082(13) 0.0019(11)
C23 0.0363(13) 0.0500(15) 0.096(2) -0.0124(14) -0.0053(13) -0.0124(11)
C24 0.0349(13) 0.0770(18) 0.0743(17) 0.0380(14) -0.0139(12) -0.0279(12)
C25 0.0460(14) 0.095(2) 0.0522(14) -0.0115(13) 0.0254(11) -0.0343(14)
C26 0.0611(17) 0.0325(12) 0.124(2) 0.0021(14) 0.0369(16) -0.0145(12)

loop_
_atom_type_symbol
_atom_type_description
_atom_type_scat_dispersion_real
_atom_type_scat_dispersion_imag
_atom_type_scat_source
C C 0.0033 0.0016 'International Tables Vol C Tables 4.2.6.8 and 6.1.1.4'
H H 0.0000 0.0000 'International Tables Vol C Tables 4.2.6.8 and 6.1.1.4'
B B 0.0013 0.0007 'International Tables Vol C Tables 4.2.6.8 and 6.1.1.4'
Si Si 0.0817 0.0704 'International Tables Vol C Tables 4.2.6.8 and 6.1.1.4'

loop_
_geom_angle_atom_site_label_1
_geom_angle_atom_site_label_2
_geom_angle_atom_site_label_3
_geom_angle
C21 Si1 C23 111.20(14)
C21 Si1 C22 107.40(12)
C23 Si1 C22 106.48(12)
C21 Si1 C1 105.56(9)
C23 Si1 C1 106.15(10)
C22 Si1 C1 120.03(10)
C25 Si2 C24 108.51(13)
C25 Si2 C26 109.19(14)
C24 Si2 C26 108.61(13)
C25 Si2 C14 113.79(9)
C24 Si2 C14 109.27(9)
C26 Si2 C14 107.37(10)
C14 B1 C15 119.08(15)
C14 B1 C1 117.36(15)
C15 B1 C1 123.54(15)
C12 C13 C8 118.05(17)
C12 C13 C14 118.94(16)
C8 C13 C14 122.96(15)
C2 C1 B1 103.83(13)
C2 C1 Si1 119.45(12)
B1 C1 Si1 124.48(12)
C6 C7 C2 119.19(18)
C6 C7 C8 118.93(17)
C2 C7 C8 121.88(15)
C9 C8 C13 119.07(17)
C9 C8 C7 118.60(17)
C13 C8 C7 122.29(16)
C13 C14 B1 117.53(14)
C13 C14 Si2 111.69(11)
B1 C14 Si2 112.01(12)
C10 C9 C8 121.3(2)
C3 C2 C7 118.51(17)
C3 C2 C1 121.94(17)
C7 C2 C1 119.51(15)
C11 C12 C13 121.89(19)
C11 C10 C9 119.97(19)
C10 C11 C12 119.69(19)
C4 C3 C2 121.0(2)
C5 C6 C7 121.4(2)
C5 C4 C3 120.1(2)
C6 C5 C4 119.7(2)
C16 C17 C18 120.05(17)
C17 C16 C15 121.84(17)
C18 C19 C20 120.04(18)
C20 C15 C16 116.41(16)
C20 C15 B1 121.86(15)
C16 C15 B1 121.72(15)
C19 C18 C17 119.63(17)
C19 C20 C15 122.00(17)

loop_
_geom_bond_atom_site_label_1
_geom_bond_atom_site_label_2
_geom_bond_distance
Si1 C21 1.860(2)
Si1 C23 1.862(2)
Si1 C22 1.868(2)
Si1 C1 1.8878(17)
Si2 C25 1.854(2)
Si2 C24 1.855(2)
Si2 C26 1.858(2)
Si2 C14 1.9302(17)
B1 C14 1.567(3)
B1 C15 1.568(3)
B1 C1 1.587(3)
C13 C12 1.403(2)
C13 C8 1.404(3)
C13 C14 1.509(2)
C1 C2 1.523(2)
C7 C6 1.396(3)
C7 C2 1.409(3)
C7 C8 1.486(3)
C8 C9 1.404(3)
C9 C10 1.382(3)
C2 C3 1.395(3)
C12 C11 1.385(3)
C10 C11 1.370(3)
C3 C4 1.389(3)
C6 C5 1.372(3)
C4 C5 1.381(3)
C17 C16 1.382(3)
C17 C18 1.383(3)
C16 C15 1.404(2)
C19 C18 1.377(3)
C19 C20 1.387(3)
C15 C20 1.395(2)
